data_7201378
loop_
_publ_author_name
'Neumann, Marcus Aurelius'
'Perrin, Marc-Antoine'

_publ_section_title
;
 Can crystal structure prediction guide experimentalists to a new
 polymorph of paracetamol?
;
_journal_issue 11
_journal_name_full CrystEngComm
_journal_page_first 2475
_journal_paper_doi 10.1039/b909819d
_journal_volume 11
_journal_year 2009
_space_group_IT_number 14
_symmetry_cell_setting monoclinic
_symmetry_Int_Tables_number 14
_symmetry_space_group_name_Hall '-P 2ybc'
_symmetry_space_group_name_H-M 'P 1 21/c 1'
_cell_angle_alpha 90.000000
_cell_angle_beta 88.160740
_cell_angle_gamma 90.000000
_cell_length_a 11.533210
_cell_length_b 8.701019
_cell_length_c 14.610415
_cell_volume 1465.410
_cod_data_source_file b909819d.txt
_cod_data_source_block 30
_cod_original_sg_symbol_H-M 'P 2_1/c'
_cod_struct_determination_method theoretical
_cod_database_code 7201378

loop_
_symmetry_equiv_pos_site_id
_symmetry_equiv_pos_as_xyz
1 x,y,z
2 -x,y+1/2,-z+1/2
3 -x,-y,-z
4 x,-y+1/2,z+1/2

loop_
_atom_site_label
_atom_site_type_symbol
_atom_site_fract_x
_atom_site_fract_y
_atom_site_fract_z
C0_0 C -0.226111 0.093743 0.363962
C1_0 C -0.175893 -0.038421 0.325129
C2_0 C -0.338521 0.084641 0.402733
N3_0 N -0.156448 0.227028 0.365372
C4_0 C -0.234520 -0.177727 0.326976
H5_0 H -0.089869 -0.031881 0.292524
C6_0 C -0.397167 -0.055356 0.404625
H7_0 H -0.378583 0.186345 0.432725
C8_0 C -0.188408 0.375314 0.376545
H9_0 H -0.068856 0.205738 0.363863
C10_0 C -0.345436 -0.188467 0.368198
H11_0 H -0.194357 -0.278239 0.295489
H12_0 H -0.484046 -0.062674 0.435532
C13_0 C -0.089253 0.487768 0.379264
O14_0 O -0.292360 0.417651 0.383254
O15_0 O -0.405386 -0.324532 0.372503
H16_0 H -0.110900 0.577938 0.429182
H17_0 H -0.007154 0.433554 0.396259
H18_0 H -0.077087 0.541764 0.311702
H19_0 H -0.351129 -0.416650 0.372674
C0_1 C -0.270546 0.235093 0.126434
C1_1 C -0.155923 0.242333 0.092010
C2_1 C -0.322119 0.368900 0.162037
N3_1 N -0.341196 0.102817 0.123701
C4_1 C -0.097157 0.382223 0.088586
H5_1 H -0.114133 0.138954 0.066078
C6_1 C -0.263529 0.508103 0.158918
H7_1 H -0.409090 0.363735 0.192987
C8_1 C -0.311482 -0.045549 0.109052
H9_1 H -0.428516 0.124804 0.130475
C10_1 C -0.151281 0.517016 0.119977
H11_1 H -0.009678 0.387561 0.058564
H12_1 H -0.305191 0.610242 0.187156
C13_1 C -0.412308 -0.155502 0.107959
O14_1 O -0.208204 -0.089627 0.098462
O15_1 O -0.092496 0.654069 0.113403
H16_1 H -0.491939 -0.100999 0.085448
H17_1 H -0.390278 -0.252237 0.062944
H18_1 H -0.429712 -0.200156 0.177415
H19_1 H -0.147910 0.744329 0.110768
